data_7052201
loop_
_publ_author_name
'Albrecht, Markus'
'Schmid, S\"oren'
'Dehn, Sabrina'
'Wickleder, Claudia'
'Zhang, Shuang'
'Bassett, Andrew P.'
'Pikramenou, Zoe'
'Fr\"ohlich, Roland'

_publ_section_title
;
 Diastereoselective formation of luminescent dinuclear lanthanide(iii)
 helicates with enantiomerically pure tartaric acid derived
 bis(\b-diketonate) ligands
;
_journal_issue 10
_journal_name_full 'New Journal of Chemistry'
_journal_page_first 1755
_journal_paper_doi 10.1039/b705090a
_journal_volume 31
_journal_year 2007
_chemical_formula_sum 'C23 H20 Br2 O6'
_chemical_formula_weight 552.21
_chemical_name_systematic
;
?
;
_space_group_IT_number 19
_symmetry_cell_setting orthorhombic
_symmetry_space_group_name_Hall 'P 2ac 2ab'
_symmetry_space_group_name_H-M 'P 21 21 21'
_atom_sites_solution_hydrogens geom
_atom_sites_solution_primary direct
_atom_sites_solution_secondary difmap
_audit_creation_method SHELXL-97
_cell_angle_alpha 90.00
_cell_angle_beta 90.00
_cell_angle_gamma 90.00
_cell_formula_units_Z 4
_cell_length_a 5.691(1)
_cell_length_b 9.359(1)
_cell_length_c 41.058(1)
_cell_measurement_reflns_used 3446
_cell_measurement_temperature 223(2)
_cell_measurement_theta_max 27.88
_cell_measurement_theta_min 0.41
_cell_volume 2186.8(5)
_computing_cell_refinement 'Collect (Nonius B.V., 1998)'
_computing_data_collection 'Collect (Nonius B.V., 1998)'
_computing_data_reduction 'Denzo-SMN (Otwinowski & Minor, 1997)'
_computing_molecular_graphics 'SCHAKAL (Keller, 1997)'
_computing_publication_material 'SHELXL-97 (Sheldrick, 1997)'
_computing_structure_refinement 'SHELXL-97 (Sheldrick, 1997)'
_computing_structure_solution 'SHELXS-97 (Sheldrick, 1990)'
_diffrn_ambient_temperature 223(2)
_diffrn_measured_fraction_theta_full 0.971
_diffrn_measured_fraction_theta_max 0.971
_diffrn_measurement_device_type 'Nonius KappaCCD'
_diffrn_measurement_method '\w and \f scans'
_diffrn_radiation_monochromator graphite
_diffrn_radiation_source 'rotating anode Nonius FR591'
_diffrn_radiation_type MoK\a
_diffrn_radiation_wavelength 0.71073
_diffrn_reflns_av_R_equivalents 0.045
_diffrn_reflns_av_sigmaI/netI 0.0539
_diffrn_reflns_limit_h_max 7
_diffrn_reflns_limit_h_min -7
_diffrn_reflns_limit_k_max 12
_diffrn_reflns_limit_k_min -12
_diffrn_reflns_limit_l_max 54
_diffrn_reflns_limit_l_min -54
_diffrn_reflns_number 11822
_diffrn_reflns_theta_full 28.25
_diffrn_reflns_theta_max 28.25
_diffrn_reflns_theta_min 2.23
_exptl_absorpt_coefficient_mu 3.745
_exptl_absorpt_correction_T_max 0.8960
_exptl_absorpt_correction_T_min 0.2561
_exptl_absorpt_correction_type multi-scan
_exptl_absorpt_process_details 'Denzo (Otwinowski, Borek, Majewski & Minor, 2003)'
_exptl_crystal_colour colourless
_exptl_crystal_density_diffrn 1.677
_exptl_crystal_density_method 'not measured'
_exptl_crystal_description plate
_exptl_crystal_F_000 1104
_exptl_crystal_size_max 0.50
_exptl_crystal_size_mid 0.20
_exptl_crystal_size_min 0.03
_refine_diff_density_max 0.476
_refine_diff_density_min -0.660
_refine_diff_density_rms 0.075
_refine_ls_abs_structure_details 'Flack H D (1983), Acta Cryst. A39, 876-881'
_refine_ls_abs_structure_Flack 0.001(10)
_refine_ls_extinction_method none
_refine_ls_goodness_of_fit_ref 1.013
_refine_ls_hydrogen_treatment riding
_refine_ls_matrix_type full
_refine_ls_number_parameters 284
_refine_ls_number_reflns 5022
_refine_ls_number_restraints 0
_refine_ls_restrained_S_all 1.013
_refine_ls_R_factor_all 0.0741
_refine_ls_R_factor_gt 0.0424
_refine_ls_shift/su_max 0.001
_refine_ls_shift/su_mean 0.000
_refine_ls_structure_factor_coef Fsqd
_refine_ls_weighting_details 'calc w=1/[\s^2^(Fo^2^)+(0.0368P)^2^+1.4364P] where P=(Fo^2^+2Fc^2^)/3'
_refine_ls_weighting_scheme calc
_refine_ls_wR_factor_gt 0.0809
_refine_ls_wR_factor_ref 0.0913
_reflns_number_gt 3682
_reflns_number_total 5022
_reflns_threshold_expression >2sigma(I)
_cod_data_source_file b705090a.txt
_cod_data_source_block fro3869
_cod_original_sg_symbol_H-M P212121
_cod_database_code 7052201

loop_
_symmetry_equiv_pos_as_xyz
'x, y, z'
'-x+1/2, -y, z+1/2'
'-x, y+1/2, -z+1/2'
'x+1/2, -y+1/2, -z'

loop_
_atom_site_label
_atom_site_type_symbol
_atom_site_fract_x
_atom_site_fract_y
_atom_site_fract_z
_atom_site_U_iso_or_equiv
_atom_site_adp_type
_atom_site_occupancy
_atom_site_symmetry_multiplicity
_atom_site_calc_flag
_atom_site_refinement_flags
_atom_site_disorder_assembly
_atom_site_disorder_group
C1 C 0.6888(6) 0.5255(4) -0.16939(9) 0.0335(9) Uani 1 1 d . . .
O1 O 0.6573(6) 0.4037(3) -0.15479(8) 0.0543(9) Uani 1 1 d . . .
H1 H 0.5480 0.4111 -0.1415 0.081 Uiso 1 1 calc R . .
C11 C 0.8852(7) 0.5272(4) -0.19294(9) 0.0336(9) Uani 1 1 d . . .
C12 C 0.9522(7) 0.6485(4) -0.20957(10) 0.0433(10) Uani 1 1 d . . .
H12 H 0.8744 0.7352 -0.2055 0.052 Uiso 1 1 calc R . .
C13 C 1.1315(7) 0.6446(5) -0.23214(11) 0.0465(11) Uani 1 1 d . . .
H13 H 1.1766 0.7281 -0.2432 0.056 Uiso 1 1 calc R . .
C14 C 1.2439(7) 0.5171(5) -0.23833(9) 0.0380(9) Uani 1 1 d . . .
C15 C 1.1858(8) 0.3960(5) -0.22166(12) 0.0509(12) Uani 1 1 d . . .
H15 H 1.2667 0.3100 -0.2255 0.061 Uiso 1 1 calc R . .
C16 C 1.0049(8) 0.4017(4) -0.19890(11) 0.0461(11) Uani 1 1 d . . .
H16 H 0.9635 0.3186 -0.1874 0.055 Uiso 1 1 calc R . .
Br1 Br 1.48061(8) 0.50647(6) -0.270731(12) 0.05654(15) Uani 1 1 d . . .
C2 C 0.5478(7) 0.6417(4) -0.16240(9) 0.0351(9) Uani 1 1 d . . .
H2 H 0.5755 0.7299 -0.1726 0.042 Uiso 1 1 calc R . .
C3 C 0.3632(7) 0.6276(4) -0.13997(9) 0.0357(9) Uani 1 1 d . . .
O3 O 0.3218(5) 0.5132(3) -0.12458(8) 0.0556(8) Uani 1 1 d . . .
C4 C 0.2023(7) 0.7493(4) -0.13158(9) 0.0336(9) Uani 1 1 d . . .
H4 H 0.0371 0.7163 -0.1317 0.040 Uiso 1 1 calc R . .
O4 O 0.2292(5) 0.8663(3) -0.15315(7) 0.0372(7) Uani 1 1 d . . .
C5 C 0.2615(6) 0.8174(4) -0.09823(9) 0.0303(8) Uani 1 1 d . . .
H5 H 0.4306 0.8038 -0.0935 0.036 Uiso 1 1 calc R . .
O5 O 0.2153(5) 0.9649(3) -0.10291(6) 0.0368(6) Uani 1 1 d . . .
C6 C 0.1176(6) 0.7568(4) -0.07067(9) 0.0304(8) Uani 1 1 d . . .
O6 O -0.1099(5) 0.7864(3) -0.07215(7) 0.0479(8) Uani 1 1 d . . .
C7 C 0.2102(6) 0.6745(4) -0.04693(9) 0.0304(8) Uani 1 1 d . . .
H7 H 0.3727 0.6563 -0.0468 0.036 Uiso 1 1 calc R . .
C8 C 0.0645(6) 0.6145(4) -0.02200(9) 0.0297(8) Uani 1 1 d . . .
O8 O -0.1517(4) 0.6458(3) -0.02094(7) 0.0413(7) Uani 1 1 d . . .
H8 H -0.1869 0.6940 -0.0372 0.062 Uiso 1 1 calc R . .
C81 C 0.1561(6) 0.5137(4) 0.00228(9) 0.0296(8) Uani 1 1 d . . .
C82 C 0.3727(6) 0.4470(4) -0.00101(10) 0.0338(9) Uani 1 1 d . . .
H82 H 0.4699 0.4710 -0.0187 0.041 Uiso 1 1 calc R . .
C83 C 0.4481(6) 0.3457(4) 0.02123(9) 0.0344(9) Uani 1 1 d . . .
H83 H 0.5946 0.3006 0.0187 0.041 Uiso 1 1 calc R . .
C84 C 0.3046(7) 0.3122(4) 0.04721(9) 0.0330(9) Uani 1 1 d . . .
C85 C 0.0897(7) 0.3776(4) 0.05152(9) 0.0360(9) Uani 1 1 d . . .
H85 H -0.0052 0.3546 0.0695 0.043 Uiso 1 1 calc R . .
C86 C 0.0168(6) 0.4772(4) 0.02900(9) 0.0321(8) Uani 1 1 d . . .
H86 H -0.1301 0.5216 0.0317 0.039 Uiso 1 1 calc R . .
Br2 Br 0.40733(9) 0.17058(5) 0.077002(10) 0.05216(14) Uani 1 1 d . . .
C9 C 0.1465(6) 0.9892(5) -0.13597(9) 0.0331(8) Uani 1 1 d . . .
C91 C -0.1189(7) 1.0021(6) -0.13809(11) 0.0499(11) Uani 1 1 d . . .
H91A H -0.1909 0.9166 -0.1292 0.075 Uiso 1 1 calc R . .
H91B H -0.1651 1.0131 -0.1607 0.075 Uiso 1 1 calc R . .
H91C H -0.1702 1.0847 -0.1257 0.075 Uiso 1 1 calc R . .
C92 C 0.2716(8) 1.1197(5) -0.14828(12) 0.0510(12) Uani 1 1 d . . .
H92A H 0.2184 1.2029 -0.1362 0.077 Uiso 1 1 calc R . .
H92B H 0.2376 1.1326 -0.1712 0.077 Uiso 1 1 calc R . .
H92C H 0.4396 1.1081 -0.1453 0.077 Uiso 1 1 calc R . .

loop_
_atom_site_aniso_label
_atom_site_aniso_U_11
_atom_site_aniso_U_22
_atom_site_aniso_U_33
_atom_site_aniso_U_23
_atom_site_aniso_U_13
_atom_site_aniso_U_12
C1 0.041(2) 0.033(2) 0.0266(19) 0.0018(17) -0.0036(15) 0.0027(17)
O1 0.072(2) 0.0338(17) 0.057(2) 0.0156(15) 0.0241(17) 0.0157(15)
C11 0.041(2) 0.030(2) 0.0296(19) 0.0002(16) -0.0060(17) 0.0027(18)
C12 0.049(3) 0.026(2) 0.055(3) -0.0012(19) 0.002(2) 0.0062(19)
C13 0.049(3) 0.036(2) 0.054(3) 0.007(2) 0.005(2) -0.002(2)
C14 0.037(2) 0.042(2) 0.035(2) -0.002(2) -0.0023(16) -0.003(2)
C15 0.062(3) 0.034(2) 0.057(3) 0.003(2) 0.014(2) 0.016(2)
C16 0.056(3) 0.030(2) 0.052(3) 0.007(2) 0.009(2) 0.011(2)
Br1 0.0522(3) 0.0627(3) 0.0547(3) -0.0062(3) 0.0132(2) -0.0033(3)
C2 0.047(2) 0.027(2) 0.031(2) 0.0028(16) 0.0028(17) 0.0067(17)
C3 0.045(2) 0.032(2) 0.030(2) 0.0022(17) -0.0007(17) 0.0031(18)
O3 0.073(2) 0.0360(17) 0.0575(19) 0.0106(17) 0.0214(15) 0.0057(17)
C4 0.035(2) 0.035(2) 0.031(2) 0.0008(18) 0.0013(16) 0.0029(17)
O4 0.0437(16) 0.0355(16) 0.0325(15) 0.0028(13) 0.0031(12) 0.0170(12)
C5 0.027(2) 0.032(2) 0.032(2) 0.0021(18) -0.0041(15) 0.0018(16)
O5 0.0469(15) 0.0280(16) 0.0354(15) 0.0010(12) -0.0073(12) -0.0041(12)
C6 0.032(2) 0.0275(19) 0.031(2) -0.0038(16) 0.0018(17) -0.0014(17)
O6 0.0327(16) 0.062(2) 0.0489(18) 0.0168(15) 0.0019(14) 0.0137(13)
C7 0.0244(18) 0.0296(19) 0.037(2) 0.0020(19) -0.0023(15) 0.0001(16)
C8 0.029(2) 0.0263(18) 0.034(2) -0.0052(16) 0.0021(16) -0.0022(15)
O8 0.0325(16) 0.0472(19) 0.0442(17) 0.0106(14) 0.0067(11) 0.0116(13)
C81 0.0303(19) 0.0220(19) 0.036(2) -0.0029(17) 0.0011(14) -0.0036(15)
C82 0.031(2) 0.029(2) 0.041(2) 0.0014(17) 0.0052(17) -0.0027(16)
C83 0.030(2) 0.027(2) 0.046(2) 0.0013(18) 0.0010(17) 0.0024(17)
C84 0.049(2) 0.022(2) 0.028(2) -0.0039(16) -0.0038(16) -0.0008(17)
C85 0.047(2) 0.032(2) 0.028(2) -0.0005(16) 0.0100(18) -0.0025(19)
C86 0.0319(19) 0.032(2) 0.033(2) -0.0031(17) 0.0045(15) 0.0011(17)
Br2 0.0806(3) 0.0380(2) 0.0379(2) 0.0051(2) -0.0042(2) 0.0107(2)
C9 0.035(2) 0.036(2) 0.0282(19) 0.0016(18) -0.0009(14) 0.0087(18)
C91 0.035(2) 0.058(3) 0.057(3) -0.014(3) -0.0079(19) 0.011(2)
C92 0.046(3) 0.044(3) 0.063(3) 0.017(2) 0.010(2) 0.014(2)

loop_
_atom_type_symbol
_atom_type_description
_atom_type_scat_dispersion_real
_atom_type_scat_dispersion_imag
_atom_type_scat_source
C C 0.0033 0.0016 'International Tables Vol C Tables 4.2.6.8 and 6.1.1.4'
H H 0.0000 0.0000 'International Tables Vol C Tables 4.2.6.8 and 6.1.1.4'
O O 0.0106 0.0060 'International Tables Vol C Tables 4.2.6.8 and 6.1.1.4'
Br Br -0.2901 2.4595 'International Tables Vol C Tables 4.2.6.8 and 6.1.1.4'

loop_
_geom_angle_atom_site_label_1
_geom_angle_atom_site_label_2
_geom_angle_atom_site_label_3
_geom_angle
_geom_angle_site_symmetry_1
_geom_angle_site_symmetry_3
_geom_angle_publ_flag
O1 C1 C2 121.0(3) . . ?
O1 C1 C11 114.5(3) . . ?
C2 C1 C11 124.5(4) . . ?
C12 C11 C16 118.5(4) . . ?
C12 C11 C1 122.8(4) . . ?
C16 C11 C1 118.7(4) . . ?
C11 C12 C13 121.1(4) . . ?
C14 C13 C12 119.4(4) . . ?
C15 C14 C13 120.9(4) . . ?
C15 C14 Br1 118.7(3) . . ?
C13 C14 Br1 120.3(3) . . ?
C14 C15 C16 119.0(4) . . ?
C11 C16 C15 121.1(4) . . ?
C1 C2 C3 119.8(4) . . ?
O3 C3 C2 123.1(4) . . ?
O3 C3 C4 114.5(3) . . ?
C2 C3 C4 122.4(3) . . ?
O4 C4 C3 112.1(3) . . ?
O4 C4 C5 102.2(3) . . ?
C3 C4 C5 112.5(3) . . ?
C4 O4 C9 106.1(3) . . ?
O5 C5 C6 111.5(3) . . ?
O5 C5 C4 103.9(3) . . ?
C6 C5 C4 113.0(3) . . ?
C5 O5 C9 109.5(3) . . ?
O6 C6 C7 122.3(3) . . ?
O6 C6 C5 114.7(3) . . ?
C7 C6 C5 123.0(3) . . ?
C6 C7 C8 120.9(3) . . ?
O8 C8 C7 119.8(3) . . ?
O8 C8 C81 118.1(3) . . ?
C7 C8 C81 122.1(3) . . ?
C82 C81 C86 118.1(3) . . ?
C82 C81 C8 122.6(3) . . ?
C86 C81 C8 119.3(3) . . ?
C83 C82 C81 121.3(3) . . ?
C84 C83 C82 118.8(3) . . ?
C85 C84 C83 121.5(3) . . ?
C85 C84 Br2 120.1(3) . . ?
C83 C84 Br2 118.4(3) . . ?
C86 C85 C84 118.8(3) . . ?
C85 C86 C81 121.5(3) . . ?
O4 C9 O5 104.5(3) . . ?
O4 C9 C92 109.4(3) . . ?
O5 C9 C92 108.6(3) . . ?
O4 C9 C91 111.3(4) . . ?
O5 C9 C91 109.8(3) . . ?
C92 C9 C91 112.8(4) . . ?

loop_
_geom_bond_atom_site_label_1
_geom_bond_atom_site_label_2
_geom_bond_distance
_geom_bond_site_symmetry_2
_geom_bond_publ_flag
C1 O1 1.300(5) . ?
C1 C2 1.381(5) . ?
C1 C11 1.478(5) . ?
C11 C12 1.378(5) . ?
C11 C16 1.379(5) . ?
C12 C13 1.379(6) . ?
C13 C14 1.377(6) . ?
C14 C15 1.365(6) . ?
C14 Br1 1.896(4) . ?
C15 C16 1.391(6) . ?
C2 C3 1.403(5) . ?
C3 O3 1.266(5) . ?
C3 C4 1.502(5) . ?
C4 O4 1.416(5) . ?
C4 C5 1.547(5) . ?
O4 C9 1.429(5) . ?
C5 O5 1.418(4) . ?
C5 C6 1.507(5) . ?
O5 C9 1.431(4) . ?
C6 O6 1.326(5) . ?
C6 C7 1.350(5) . ?
C7 C8 1.432(5) . ?
C8 O8 1.266(4) . ?
C8 C81 1.468(5) . ?
C81 C82 1.388(5) . ?
C81 C86 1.396(5) . ?
C82 C83 1.384(5) . ?
C83 C84 1.380(5) . ?
C84 C85 1.379(6) . ?
C84 Br2 1.896(4) . ?
C85 C86 1.377(5) . ?
C9 C92 1.502(6) . ?
C9 C91 1.518(5) . ?

loop_
_geom_torsion_atom_site_label_1
_geom_torsion_atom_site_label_2
_geom_torsion_atom_site_label_3
_geom_torsion_atom_site_label_4
_geom_torsion
_geom_torsion_site_symmetry_1
_geom_torsion_site_symmetry_2
_geom_torsion_site_symmetry_3
_geom_torsion_site_symmetry_4
_geom_torsion_publ_flag
O1 C1 C11 C12 -176.8(4) . . . . ?
C2 C1 C11 C12 2.4(6) . . . . ?
O1 C1 C11 C16 4.1(5) . . . . ?
C2 C1 C11 C16 -176.7(4) . . . . ?
C16 C11 C12 C13 1.3(6) . . . . ?
C1 C11 C12 C13 -177.9(4) . . . . ?
C11 C12 C13 C14 0.6(6) . . . . ?
C12 C13 C14 C15 -2.3(7) . . . . ?
C12 C13 C14 Br1 176.9(3) . . . . ?
C13 C14 C15 C16 2.1(7) . . . . ?
Br1 C14 C15 C16 -177.1(4) . . . . ?
C12 C11 C16 C15 -1.4(6) . . . . ?
C1 C11 C16 C15 177.7(4) . . . . ?
C14 C15 C16 C11 -0.2(7) . . . . ?
O1 C1 C2 C3 -1.9(6) . . . . ?
C11 C1 C2 C3 178.9(4) . . . . ?
C1 C2 C3 O3 2.4(6) . . . . ?
C1 C2 C3 C4 -179.4(4) . . . . ?
O3 C3 C4 O4 -170.0(3) . . . . ?
C2 C3 C4 O4 11.7(5) . . . . ?
O3 C3 C4 C5 75.5(5) . . . . ?
C2 C3 C4 C5 -102.9(4) . . . . ?
C3 C4 O4 C9 -157.2(3) . . . . ?
C5 C4 O4 C9 -36.4(3) . . . . ?
O4 C4 C5 O5 23.8(4) . . . . ?
C3 C4 C5 O5 144.3(3) . . . . ?
O4 C4 C5 C6 144.9(3) . . . . ?
C3 C4 C5 C6 -94.6(4) . . . . ?
C6 C5 O5 C9 -124.8(3) . . . . ?
C4 C5 O5 C9 -2.8(4) . . . . ?
O5 C5 C6 O6 49.9(4) . . . . ?
C4 C5 C6 O6 -66.7(4) . . . . ?
O5 C5 C6 C7 -132.4(4) . . . . ?
C4 C5 C6 C7 111.0(4) . . . . ?
O6 C6 C7 C8 0.2(6) . . . . ?
C5 C6 C7 C8 -177.4(3) . . . . ?
C6 C7 C8 O8 -4.4(6) . . . . ?
C6 C7 C8 C81 174.1(3) . . . . ?
O8 C8 C81 C82 164.7(4) . . . . ?
C7 C8 C81 C82 -13.8(5) . . . . ?
O8 C8 C81 C86 -11.9(5) . . . . ?
C7 C8 C81 C86 169.6(3) . . . . ?
C86 C81 C82 C83 0.8(5) . . . . ?
C8 C81 C82 C83 -175.9(3) . . . . ?
C81 C82 C83 C84 -0.5(6) . . . . ?
C82 C83 C84 C85 -0.3(6) . . . . ?
C82 C83 C84 Br2 178.7(3) . . . . ?
C83 C84 C85 C86 0.8(6) . . . . ?
Br2 C84 C85 C86 -178.2(3) . . . . ?
C84 C85 C86 C81 -0.5(6) . . . . ?
C82 C81 C86 C85 -0.3(6) . . . . ?
C8 C81 C86 C85 176.6(3) . . . . ?
C4 O4 C9 O5 35.6(3) . . . . ?
C4 O4 C9 C92 151.8(3) . . . . ?
C4 O4 C9 C91 -82.9(4) . . . . ?
C5 O5 C9 O4 -19.3(4) . . . . ?
C5 O5 C9 C92 -136.1(3) . . . . ?
C5 O5 C9 C91 100.2(4) . . . . ?

loop_
_cod_related_entry_id
_cod_related_entry_database
_cod_related_entry_code
1 ChemSpider 21189102
